data_4322976
loop_
_publ_author_name
'Andrea V. Firth'
'Douglas W. Stephan'

_publ_section_title
;
 Monocyclopentadienyl-Titanium Aryloxide Sulfide Complexes
;
_journal_name_full 'Inorganic Chemistry'
_journal_page_first 4726
_journal_page_last 4731
_journal_paper_doi 10.1021/ic9800839
_journal_volume 37
_journal_year 1998
_chemical_formula_sum 'C62 H74 O5 S Ti2'
_chemical_formula_weight 1027.12
_space_group_IT_number 2
_symmetry_cell_setting triclinic
_symmetry_Int_Tables_number 2
_symmetry_space_group_name_Hall '-P 1'
_symmetry_space_group_name_H-M 'P -1'
_audit_creation_date 'Wed Oct  8 10:27:15 1997'
_audit_creation_method 'from TEXRAY.INF file'
_cell_angle_alpha 96.28(4)
_cell_angle_beta 102.53(4)
_cell_angle_gamma 114.62(3)
_cell_formula_units_Z 2
_cell_length_a 15.101(8)
_cell_length_b 17.614(5)
_cell_length_c 13.044(7)
_cell_measurement_reflns_used 25
_cell_measurement_temperature 296.2
_cell_measurement_theta_max 26.3
_cell_measurement_theta_min 16.8
_cell_volume 3000(3)
_computing_cell_refinement 'MSC/AFC Diffractometer Control'
_computing_data_collection 'MSC/AFC Diffractometer Control'
_computing_data_reduction teXsan
_computing_publication_material teXsan
_computing_structure_refinement teXsan
_computing_structure_solution SHELXS86
_diffrn_ambient_temperature 296.2
_diffrn_measurement_device AFC5R
_diffrn_measurement_method 'omega/2-theta scans'
_diffrn_orient_matrix_UB_11 0.05410
_diffrn_orient_matrix_UB_12 -0.00849
_diffrn_orient_matrix_UB_13 0.04945
_diffrn_orient_matrix_UB_21 0.02084
_diffrn_orient_matrix_UB_22 -0.01678
_diffrn_orient_matrix_UB_23 -0.06307
_diffrn_orient_matrix_UB_31 0.04934
_diffrn_orient_matrix_UB_32 0.06128
_diffrn_orient_matrix_UB_33 0.00856
_diffrn_radiation_monochromator graphite
_diffrn_radiation_source 'Rigaku rotating anode'
_diffrn_radiation_type MoKalpha
_diffrn_radiation_wavelength 0.7107
_diffrn_reflns_av_R_equivalents 9.31
_diffrn_reflns_limit_h_max 17
_diffrn_reflns_limit_h_min 0
_diffrn_reflns_limit_k_max 18
_diffrn_reflns_limit_k_min -18
_diffrn_reflns_limit_l_max 13
_diffrn_reflns_limit_l_min -15
_diffrn_reflns_number 9096
_diffrn_reflns_theta_max 25.00
_diffrn_standards_decay_% -22.91
_diffrn_standards_interval_count 150
_diffrn_standards_number 3
_exptl_absorpt_coefficient_mu 0.345
_exptl_absorpt_correction_T_max 1.000
_exptl_absorpt_correction_T_min 0.000
_exptl_absorpt_correction_type none
_exptl_crystal_density_diffrn 1.137
_exptl_crystal_density_meas 0.000
_exptl_crystal_F_000 1092.00
_exptl_crystal_size_max 0.022
_exptl_crystal_size_mid 0.018
_exptl_crystal_size_min 0.029
_refine_diff_density_max -0.45
_refine_diff_density_min 0.56
_refine_ls_extinction_coef 0.00000
_refine_ls_extinction_method none
_refine_ls_goodness_of_fit_obs 2.090
_refine_ls_hydrogen_treatment noref
_refine_ls_matrix_type full
_refine_ls_number_parameters 321
_refine_ls_number_reflns 2413
_refine_ls_number_restraints 0
_refine_ls_R_factor_obs 0.0930
_refine_ls_shift/esd_max 0.3310
_refine_ls_structure_factor_coef F
_refine_ls_weighting_scheme sigma
_refine_ls_wR_factor_obs 0.0780
_reflns_number_observed 2413
_reflns_number_total 9096
_reflns_observed_criterion 3.00
_cod_data_source_file ic9800839_3.cif
_cod_data_source_block '[CpTi(OC6H4-i-Pr2)2]2S'
_cod_original_cell_volume 2999(2)
_cod_original_sg_symbol_H-M 'P -1 '
_cod_database_code 4322976

loop_
_symmetry_equiv_pos_as_xyz
'   +x,   +y,   +z'
'   -x,   -y,   -z'

loop_
_atom_site_aniso_label
_atom_site_aniso_U_11
_atom_site_aniso_U_22
_atom_site_aniso_U_33
_atom_site_aniso_U_12
_atom_site_aniso_U_13
_atom_site_aniso_U_23
Ti(1) 0.037(2) 0.035(3) 0.040(3) 0.020(2) 0.010(2) 0.004(2)
Ti(2) 0.028(2) 0.021(2) 0.038(2) 0.006(2) 0.009(2) 0.005(2)
S(1) 0.032(3) 0.035(3) 0.037(3) 0.015(3) 0.005(3) 0.010(3)
O(1) 0.046(8) 0.031(8) 0.043(8) 0.015(7) 0.007(7) -0.003(7)
O(2) 0.047(9) 0.047(9) 0.066(10) 0.031(7) 0.010(7) 0.021(7)
O(3) 0.042(8) 0.041(8) 0.036(8) 0.026(7) 0.006(6) 0.003(6)
O(4) 0.039(8) 0.049(9) 0.036(8) 0.021(7) 0.013(6) 0.010(7)
O(5) 0.36(5) 0.57(7) 0.58(7) 0.34(5) 0.23(5) 0.41(6)

loop_
_atom_site_label
_atom_site_fract_x
_atom_site_fract_y
_atom_site_fract_z
_atom_site_U_iso_or_equiv
_atom_site_thermal_displace_type
_atom_site_calc_flag
_atom_site_calc_attached_atom
Ti(1) 1.0640(2) 0.2465(2) 0.6309(3) 0.036(1) Uij ? ?
Ti(2) 0.8153(2) 0.2598(2) 0.4559(3) 0.031(1) Uij ? ?
S(1) 0.8987(3) 0.2282(3) 0.6036(4) 0.035(2) Uij ? ?
O(1) 1.1455(8) 0.3629(7) 0.6783(8) 0.043(4) Uij ? ?
O(2) 1.0830(8) 0.2093(7) 0.7532(9) 0.050(5) Uij ? ?
O(3) 0.6921(8) 0.2262(6) 0.4774(8) 0.039(4) Uij ? ?
O(4) 0.7922(8) 0.1784(7) 0.3422(8) 0.040(4) Uij ? ?
O(5) 0.259(3) 0.318(3) 0.259(3) 0.41(3) Uij ? ?
C(1) 1.164(1) 0.195(1) 0.562(1) 0.062(6) Uij ? ?
C(2) 1.145(1) 0.245(1) 0.497(1) 0.060(6) Uij ? ?
C(3) 1.041(2) 0.208(1) 0.442(1) 0.067(6) Uij ? ?
C(4) 0.998(1) 0.134(1) 0.473(2) 0.063(6) Uij ? ?
C(5) 1.070(1) 0.122(1) 0.548(1) 0.064(6) Uij ? ?
C(6) 1.209(1) 0.433(1) 0.759(1) 0.046(5) Uij ? ?
C(7) 1.171(1) 0.460(1) 0.837(1) 0.055(6) Uij ? ?
C(8) 1.239(2) 0.534(2) 0.921(2) 0.096(8) Uij ? ?
C(9) 1.339(2) 0.570(2) 0.929(2) 0.120(9) Uij ? ?
C(10) 1.376(2) 0.545(2) 0.854(2) 0.104(8) Uij ? ?
C(11) 1.313(1) 0.474(1) 0.764(1) 0.057(6) Uij ? ?
C(12) 1.061(1) 0.420(1) 0.829(1) 0.059(6) Uij ? ?
C(13) 1.018(2) 0.484(1) 0.841(2) 0.085(7) Uij ? ?
C(14) 1.039(2) 0.365(1) 0.913(2) 0.099(8) Uij ? ?
C(15) 1.352(2) 0.450(1) 0.678(2) 0.079(7) Uij ? ?
C(16) 1.326(2) 0.477(1) 0.580(2) 0.108(9) Uij ? ?
C(17) 1.467(2) 0.476(2) 0.718(2) 0.121(9) Uij ? ?
C(18) 1.113(2) 0.163(1) 0.813(2) 0.054(6) Uij ? ?
C(19) 1.034(2) 0.078(1) 0.811(2) 0.077(7) Uij ? ?
C(20) 1.065(2) 0.028(2) 0.871(2) 0.15(1) Uij ? ?
C(21) 1.167(3) 0.060(2) 0.929(3) 0.17(1) Uij ? ?
C(22) 1.243(2) 0.137(2) 0.926(2) 0.15(1) Uij ? ?
C(23) 1.215(2) 0.190(1) 0.866(2) 0.070(7) Uij ? ?
C(24) 0.923(2) 0.050(1) 0.755(2) 0.068(6) Uij ? ?
C(25) 0.858(2) -0.050(2) 0.722(2) 0.112(9) Uij ? ?
C(26) 0.880(2) 0.092(1) 0.821(2) 0.102(8) Uij ? ?
C(27) 1.296(2) 0.276(1) 0.866(2) 0.074(7) Uij ? ?
C(28) 1.390(2) 0.270(2) 0.847(2) 0.113(9) Uij ? ?
C(29) 1.321(2) 0.340(2) 0.968(2) 0.128(10) Uij ? ?
C(30) 0.924(1) 0.370(1) 0.384(1) 0.051(6) Uij ? ?
C(31) 0.966(1) 0.395(1) 0.498(2) 0.064(6) Uij ? ?
C(32) 0.897(2) 0.410(1) 0.540(2) 0.064(6) Uij ? ?
C(33) 0.813(2) 0.394(1) 0.455(2) 0.080(7) Uij ? ?
C(34) 0.830(1) 0.370(1) 0.362(1) 0.062(6) Uij ? ?
C(35) 0.612(1) 0.2388(10) 0.487(1) 0.032(5) Uij ? ?
C(36) 0.530(1) 0.220(1) 0.397(1) 0.050(5) Uij ? ?
C(37) 0.448(2) 0.233(1) 0.414(2) 0.074(7) Uij ? ?
C(38) 0.451(2) 0.265(1) 0.516(2) 0.078(7) Uij ? ?
C(39) 0.530(2) 0.283(1) 0.602(2) 0.074(7) Uij ? ?
C(40) 0.612(1) 0.270(1) 0.594(1) 0.043(5) Uij ? ?
C(41) 0.528(2) 0.182(1) 0.287(2) 0.074(7) Uij ? ?
C(42) 0.515(2) 0.236(2) 0.208(2) 0.14(1) Uij ? ?
C(43) 0.448(2) 0.092(2) 0.246(2) 0.111(9) Uij ? ?
C(44) 0.695(1) 0.284(1) 0.690(1) 0.055(6) Uij ? ?
C(45) 0.711(2) 0.346(1) 0.791(2) 0.110(9) Uij ? ?
C(46) 0.686(2) 0.198(1) 0.720(2) 0.090(8) Uij ? ?
C(47) 0.724(1) 0.105(1) 0.264(1) 0.041(5) Uij ? ?
C(48) 0.711(2) 0.112(1) 0.155(2) 0.067(6) Uij ? ?
C(49) 0.637(2) 0.038(2) 0.074(2) 0.108(9) Uij ? ?
C(50) 0.588(2) -0.033(1) 0.106(2) 0.083(7) Uij ? ?
C(51) 0.602(1) -0.042(1) 0.209(2) 0.066(6) Uij ? ?
C(52) 0.672(1) 0.029(1) 0.291(1) 0.042(5) Uij ? ?
C(53) 0.775(2) 0.197(1) 0.126(2) 0.098(8) Uij ? ?
C(54) 0.712(2) 0.220(2) 0.040(3) 0.19(1) Uij ? ?
C(55) 0.857(3) 0.192(2) 0.092(3) 0.22(2) Uij ? ?
C(56) 0.692(1) 0.018(1) 0.406(1) 0.053(6) Uij ? ?
C(57) 0.729(2) -0.050(1) 0.422(2) 0.093(8) Uij ? ?
C(58) 0.604(2) 0.001(1) 0.449(2) 0.087(7) Uij ? ?
C(59) 0.142(4) 0.274(3) 0.194(3) 0.24(2) Uij ? ?
C(60) 0.112(3) 0.331(3) 0.253(3) 0.19(1) Uij ? ?
C(61) 0.176(4) 0.408(3) 0.265(4) 0.27(2) Uij ? ?
C(62) 0.255(4) 0.399(3) 0.235(4) 0.26(2) Uij ? ?
H(1) 1.2288 0.2071 0.6088 0.0747 Uij ? ?
H(2) 1.1950 0.2980 0.4893 0.0716 Uij ? ?
H(3) 1.0074 0.2298 0.3920 0.0804 Uij ? ?
H(4) 0.9276 0.0944 0.4482 0.0750 Uij ? ?
H(5) 1.0584 0.0748 0.5818 0.0764 Uij ? ?
H(6) 1.2145 0.5581 0.9695 0.1156 Uij ? ?
H(7) 1.3853 0.6145 0.9898 0.1439 Uij ? ?
H(8) 1.4470 0.5754 0.8604 0.1253 Uij ? ?
H(9) 1.0251 0.3832 0.7599 0.0711 Uij ? ?
H(10) 1.0514 0.5221 0.9101 0.1018 Uij ? ?
H(11) 1.0275 0.5163 0.7869 0.1018 Uij ? ?
H(12) 0.9468 0.4541 0.8334 0.1018 Uij ? ?
H(13) 0.9678 0.3386 0.9041 0.1187 Uij ? ?
H(14) 1.0612 0.3229 0.9023 0.1187 Uij ? ?
H(15) 1.0740 0.4008 0.9831 0.1187 Uij ? ?
H(16) 1.3181 0.3891 0.6588 0.0947 Uij ? ?
H(17) 1.3579 0.5380 0.5940 0.1296 Uij ? ?
H(18) 1.3484 0.4553 0.5266 0.1296 Uij ? ?
H(19) 1.2541 0.4562 0.5547 0.1296 Uij ? ?
H(20) 1.4801 0.4522 0.7785 0.1458 Uij ? ?
H(21) 1.4870 0.4538 0.6617 0.1458 Uij ? ?
H(22) 1.5049 0.5362 0.7378 0.1458 Uij ? ?
H(23) 1.0172 -0.0278 0.8726 0.1742 Uij ? ?
H(24) 1.1850 0.0268 0.9741 0.2027 Uij ? ?
H(25) 1.3127 0.1535 0.9619 0.1741 Uij ? ?
H(26) 0.9202 0.0700 0.6899 0.0813 Uij ? ?
H(27) 0.7897 -0.0638 0.6843 0.1345 Uij ? ?
H(28) 0.8856 -0.0736 0.6762 0.1345 Uij ? ?
H(29) 0.8590 -0.0724 0.7846 0.1345 Uij ? ?
H(30) 0.9200 0.1520 0.8367 0.1224 Uij ? ?
H(31) 0.8119 0.0770 0.7823 0.1224 Uij ? ?
H(32) 0.8807 0.0725 0.8864 0.1224 Uij ? ?
H(33) 1.2690 0.2950 0.8072 0.0883 Uij ? ?
H(34) 1.4187 0.2502 0.9043 0.1351 Uij ? ?
H(35) 1.3703 0.2302 0.7808 0.1351 Uij ? ?
H(36) 1.4389 0.3244 0.8444 0.1351 Uij ? ?
H(37) 1.3486 0.3222 1.0281 0.1537 Uij ? ?
H(38) 1.3695 0.3946 0.9651 0.1537 Uij ? ?
H(39) 1.2608 0.3420 0.9743 0.1537 Uij ? ?
H(40) 0.9543 0.3551 0.3339 0.0615 Uij ? ?
H(41) 1.0296 0.4016 0.5379 0.0771 Uij ? ?
H(42) 0.9054 0.4277 0.6139 0.0770 Uij ? ?
H(43) 0.7546 0.3990 0.4622 0.0964 Uij ? ?
H(44) 0.7842 0.3561 0.2916 0.0741 Uij ? ?
H(45) 0.3908 0.2202 0.3552 0.0884 Uij ? ?
H(46) 0.3955 0.2746 0.5256 0.0942 Uij ? ?
H(47) 0.5286 0.3059 0.6709 0.0883 Uij ? ?
H(48) 0.5923 0.1830 0.2932 0.0893 Uij ? ?
H(49) 0.5683 0.2930 0.2338 0.1674 Uij ? ?
H(50) 0.5168 0.2124 0.1400 0.1674 Uij ? ?
H(51) 0.4513 0.2369 0.2004 0.1674 Uij ? ?
H(52) 0.3831 0.0890 0.2388 0.1327 Uij ? ?
H(53) 0.4515 0.0691 0.1784 0.1327 Uij ? ?
H(54) 0.4595 0.0585 0.2960 0.1327 Uij ? ?
H(55) 0.7560 0.3084 0.6699 0.0660 Uij ? ?
H(56) 0.7672 0.3507 0.8462 0.1323 Uij ? ?
H(57) 0.7242 0.4002 0.7761 0.1323 Uij ? ?
H(58) 0.6516 0.3243 0.8146 0.1323 Uij ? ?
H(59) 0.6262 0.1712 0.7404 0.1078 Uij ? ?
H(60) 0.6840 0.1616 0.6588 0.1078 Uij ? ?
H(61) 0.7440 0.2101 0.7776 0.1078 Uij ? ?
H(62) 0.6229 0.0400 0.0001 0.1296 Uij ? ?
H(63) 0.5401 -0.0819 0.0511 0.1000 Uij ? ?
H(64) 0.5640 -0.0952 0.2254 0.0794 Uij ? ?
H(65) 0.8031 0.2413 0.1892 0.1175 Uij ? ?
H(66) 0.7548 0.2729 0.0258 0.2311 Uij ? ?
H(67) 0.6827 0.1764 -0.0241 0.2311 Uij ? ?
H(68) 0.6599 0.2258 0.0643 0.2311 Uij ? ?
H(69) 0.8987 0.1809 0.1483 0.2623 Uij ? ?
H(70) 0.8309 0.1478 0.0295 0.2623 Uij ? ?
H(71) 0.8973 0.2455 0.0768 0.2623 Uij ? ?
H(72) 0.7456 0.0715 0.4491 0.0635 Uij ? ?
H(73) 0.6772 -0.1040 0.3804 0.1120 Uij ? ?
H(74) 0.7886 -0.0353 0.4001 0.1120 Uij ? ?
H(75) 0.7434 -0.0515 0.4962 0.1120 Uij ? ?
H(76) 0.5853 0.0464 0.4451 0.1039 Uij ? ?
H(77) 0.5476 -0.0514 0.4079 0.1039 Uij ? ?
H(78) 0.6215 -0.0027 0.5223 0.1039 Uij ? ?
H(79) 0.1321 0.2753 0.1202 0.2872 Uij ? ?
H(80) 0.1082 0.2161 0.2006 0.2872 Uij ? ?
H(81) 0.0465 0.3228 0.2122 0.2253 Uij ? ?
H(82) 0.1084 0.3184 0.3212 0.2253 Uij ? ?
H(83) 0.1488 0.4367 0.2202 0.3236 Uij ? ?
H(84) 0.1978 0.4380 0.3384 0.3236 Uij ? ?
H(85) 0.3183 0.4474 0.2741 0.3123 Uij ? ?
H(86) 0.2449 0.3967 0.1601 0.3123 Uij ? ?

loop_
_atom_type_symbol
_atom_type_oxidation_number
_atom_type_number_in_cell
_atom_type_scat_dispersion_real
_atom_type_scat_dispersion_imag
_atom_type_scat_source
C 0 124 0.003 0.002 'International Tables'
H 0 148 0.000 0.000 'International Tables'
O 0 10 0.011 0.006 'International Tables'
S 0 2 0.125 0.123 'International Tables'
Ti 0 4 0.278 0.446 'International Tables'

loop_
_geom_angle_atom_site_label_1
_geom_angle_atom_site_label_2
_geom_angle_atom_site_label_3
_geom_angle
_geom_angle_site_symmetry_1
_geom_angle_site_symmetry_2
_geom_angle_site_symmetry_3
_geom_angle_publ_flag
S(1) Ti(1) O(1) 105.2(4) ? ? ? yes
S(1) Ti(1) O(2) 101.0(4) ? ? ? yes
S(1) Ti(1) C(1) 143.3(5) ? ? ? yes
S(1) Ti(1) C(2) 126.0(5) ? ? ? yes
S(1) Ti(1) C(3) 92.8(5) ? ? ? yes
S(1) Ti(1) C(4) 86.7(5) ? ? ? yes
S(1) Ti(1) C(5) 112.3(5) ? ? ? yes
O(1) Ti(1) O(2) 102.0(5) ? ? ? yes
O(1) Ti(1) C(1) 104.5(6) ? ? ? yes
O(1) Ti(1) C(2) 89.4(6) ? ? ? yes
O(1) Ti(1) C(3) 108.5(6) ? ? ? yes
O(1) Ti(1) C(4) 141.0(6) ? ? ? yes
O(1) Ti(1) C(5) 139.7(6) ? ? ? yes
O(2) Ti(1) C(1) 93.5(6) ? ? ? yes
O(2) Ti(1) C(2) 126.8(6) ? ? ? yes
O(2) Ti(1) C(3) 141.8(6) ? ? ? yes
O(2) Ti(1) C(4) 112.1(6) ? ? ? yes
O(2) Ti(1) C(5) 85.1(6) ? ? ? yes
C(1) Ti(1) C(2) 33.9(5) ? ? ? yes
C(1) Ti(1) C(3) 57.2(7) ? ? ? yes
C(1) Ti(1) C(4) 56.5(6) ? ? ? yes
C(1) Ti(1) C(5) 35.2(5) ? ? ? yes
C(2) Ti(1) C(3) 34.4(5) ? ? ? yes
C(2) Ti(1) C(4) 55.3(6) ? ? ? yes
C(2) Ti(1) C(5) 56.8(6) ? ? ? yes
C(3) Ti(1) C(4) 32.8(5) ? ? ? yes
C(3) Ti(1) C(5) 56.7(6) ? ? ? yes
C(4) Ti(1) C(5) 33.9(5) ? ? ? yes
S(1) Ti(2) O(3) 100.4(4) ? ? ? yes
S(1) Ti(2) O(4) 104.7(4) ? ? ? yes
S(1) Ti(2) C(30) 115.0(5) ? ? ? yes
S(1) Ti(2) C(31) 87.1(5) ? ? ? yes
S(1) Ti(2) C(32) 92.3(5) ? ? ? yes
S(1) Ti(2) C(33) 124.2(6) ? ? ? yes
S(1) Ti(2) C(34) 142.9(5) ? ? ? yes
O(3) Ti(2) O(4) 103.2(5) ? ? ? yes
O(3) Ti(2) C(30) 137.1(6) ? ? ? yes
O(3) Ti(2) C(31) 134.2(6) ? ? ? yes
O(3) Ti(2) C(32) 101.3(6) ? ? ? yes
O(3) Ti(2) C(33) 84.6(6) ? ? ? yes
O(3) Ti(2) C(34) 103.4(6) ? ? ? yes
O(4) Ti(2) C(30) 91.0(5) ? ? ? yes
O(4) Ti(2) C(31) 118.5(6) ? ? ? yes
O(4) Ti(2) C(32) 146.9(6) ? ? ? yes
O(4) Ti(2) C(33) 128.4(6) ? ? ? yes
O(4) Ti(2) C(34) 97.0(6) ? ? ? yes
C(30) Ti(2) C(31) 34.3(5) ? ? ? yes
C(30) Ti(2) C(32) 55.9(6) ? ? ? yes
C(30) Ti(2) C(33) 55.9(6) ? ? ? yes
C(30) Ti(2) C(34) 34.0(5) ? ? ? yes
C(31) Ti(2) C(32) 32.9(5) ? ? ? yes
C(31) Ti(2) C(33) 55.5(7) ? ? ? yes
C(31) Ti(2) C(34) 56.0(6) ? ? ? yes
C(32) Ti(2) C(33) 33.7(6) ? ? ? yes
C(32) Ti(2) C(34) 55.5(6) ? ? ? yes
C(33) Ti(2) C(34) 33.2(6) ? ? ? yes
Ti(1) S(1) Ti(2) 122.3(2) ? ? ? yes
Ti(1) O(1) C(6) 150(1) ? ? ? yes
Ti(1) O(2) C(18) 152(1) ? ? ? yes
Ti(2) O(3) C(35) 152(1) ? ? ? yes
Ti(2) O(4) C(47) 149(1) ? ? ? yes
C(59) O(5) C(62) 83(2) ? ? ? yes
Ti(1) C(1) C(2) 73(1) ? ? ? yes
Ti(1) C(1) C(5) 74(1) ? ? ? yes
C(2) C(1) C(5) 107(1) ? ? ? yes
Ti(1) C(2) C(1) 72(1) ? ? ? yes
Ti(1) C(2) C(3) 74(1) ? ? ? yes
C(1) C(2) C(3) 109(1) ? ? ? yes
Ti(1) C(3) C(2) 70(1) ? ? ? yes
Ti(1) C(3) C(4) 73(1) ? ? ? yes
C(2) C(3) C(4) 105(1) ? ? ? yes
Ti(1) C(4) C(3) 73(1) ? ? ? yes
Ti(1) C(4) C(5) 72(1) ? ? ? yes
C(3) C(4) C(5) 111(1) ? ? ? yes
Ti(1) C(5) C(1) 70(1) ? ? ? yes
Ti(1) C(5) C(4) 73(1) ? ? ? yes
C(1) C(5) C(4) 105(1) ? ? ? yes
O(1) C(6) C(7) 120(1) ? ? ? yes
O(1) C(6) C(11) 117(1) ? ? ? yes
C(7) C(6) C(11) 122(1) ? ? ? yes
C(6) C(7) C(8) 118(1) ? ? ? yes
C(6) C(7) C(12) 122(1) ? ? ? yes
C(8) C(7) C(12) 118(1) ? ? ? yes
C(7) C(8) C(9) 118(2) ? ? ? yes
C(8) C(9) C(10) 122(2) ? ? ? yes
C(9) C(10) C(11) 121(2) ? ? ? yes
C(6) C(11) C(10) 115(1) ? ? ? yes
C(6) C(11) C(15) 122(1) ? ? ? yes
C(10) C(11) C(15) 122(1) ? ? ? yes
C(7) C(12) C(13) 114(1) ? ? ? yes
C(7) C(12) C(14) 110(1) ? ? ? yes
C(13) C(12) C(14) 109(1) ? ? ? yes
C(11) C(15) C(16) 114(1) ? ? ? yes
C(11) C(15) C(17) 112(1) ? ? ? yes
C(16) C(15) C(17) 112(1) ? ? ? yes
O(2) C(18) C(19) 116(1) ? ? ? yes
O(2) C(18) C(23) 121(1) ? ? ? yes
C(19) C(18) C(23) 121(2) ? ? ? yes
C(18) C(19) C(20) 116(2) ? ? ? yes
C(18) C(19) C(24) 121(2) ? ? ? yes
C(20) C(19) C(24) 121(2) ? ? ? yes
C(19) C(20) C(21) 119(2) ? ? ? yes
C(20) C(21) C(22) 124(3) ? ? ? yes
C(21) C(22) C(23) 117(2) ? ? ? yes
C(18) C(23) C(22) 119(2) ? ? ? yes
C(18) C(23) C(27) 121(2) ? ? ? yes
C(22) C(23) C(27) 118(2) ? ? ? yes
C(19) C(24) C(25) 113(1) ? ? ? yes
C(19) C(24) C(26) 110(1) ? ? ? yes
C(25) C(24) C(26) 112(1) ? ? ? yes
C(23) C(27) C(28) 111(1) ? ? ? yes
C(23) C(27) C(29) 109(1) ? ? ? yes
C(28) C(27) C(29) 113(1) ? ? ? yes
Ti(2) C(30) C(31) 73(1) ? ? ? yes
Ti(2) C(30) C(34) 72(1) ? ? ? yes
C(31) C(30) C(34) 106(1) ? ? ? yes
Ti(2) C(31) C(30) 72(1) ? ? ? yes
Ti(2) C(31) C(32) 73(1) ? ? ? yes
C(30) C(31) C(32) 107(1) ? ? ? yes
Ti(2) C(32) C(31) 73(1) ? ? ? yes
Ti(2) C(32) C(33) 72(1) ? ? ? yes
C(31) C(32) C(33) 108(1) ? ? ? yes
Ti(2) C(33) C(32) 74(1) ? ? ? yes
Ti(2) C(33) C(34) 73(1) ? ? ? yes
C(32) C(33) C(34) 108(1) ? ? ? yes
Ti(2) C(34) C(30) 73(1) ? ? ? yes
Ti(2) C(34) C(33) 73(1) ? ? ? yes
C(30) C(34) C(33) 108(1) ? ? ? yes
O(3) C(35) C(36) 121(1) ? ? ? yes
O(3) C(35) C(40) 117(1) ? ? ? yes
C(36) C(35) C(40) 121(1) ? ? ? yes
C(35) C(36) C(37) 117(1) ? ? ? yes
C(35) C(36) C(41) 120(1) ? ? ? yes
C(37) C(36) C(41) 121(1) ? ? ? yes
C(36) C(37) C(38) 120(1) ? ? ? yes
C(37) C(38) C(39) 121(2) ? ? ? yes
C(38) C(39) C(40) 122(2) ? ? ? yes
C(35) C(40) C(39) 116(1) ? ? ? yes
C(35) C(40) C(44) 121(1) ? ? ? yes
C(39) C(40) C(44) 121(1) ? ? ? yes
C(36) C(41) C(42) 110(1) ? ? ? yes
C(36) C(41) C(43) 111(1) ? ? ? yes
C(42) C(41) C(43) 110(1) ? ? ? yes
C(40) C(44) C(45) 117(1) ? ? ? yes
C(40) C(44) C(46) 112(1) ? ? ? yes
C(45) C(44) C(46) 108(1) ? ? ? yes
O(4) C(47) C(48) 116(1) ? ? ? yes
O(4) C(47) C(52) 121(1) ? ? ? yes
C(48) C(47) C(52) 121(1) ? ? ? yes
C(47) C(48) C(49) 117(1) ? ? ? yes
C(47) C(48) C(53) 120(1) ? ? ? yes
C(49) C(48) C(53) 121(2) ? ? ? yes
C(48) C(49) C(50) 117(2) ? ? ? yes
C(49) C(50) C(51) 125(2) ? ? ? yes
C(50) C(51) C(52) 118(1) ? ? ? yes
C(47) C(52) C(51) 118(1) ? ? ? yes
C(47) C(52) C(56) 122(1) ? ? ? yes
C(51) C(52) C(56) 119(1) ? ? ? yes
C(48) C(53) C(54) 112(2) ? ? ? yes
C(48) C(53) C(55) 110(2) ? ? ? yes
C(54) C(53) C(55) 109(2) ? ? ? yes
C(52) C(56) C(57) 112(1) ? ? ? yes
C(52) C(56) C(58) 113(1) ? ? ? yes
C(57) C(56) C(58) 110(1) ? ? ? yes
O(5) C(59) C(60) 98(3) ? ? ? yes
C(59) C(60) C(61) 109(4) ? ? ? yes
C(60) C(61) C(62) 102(4) ? ? ? yes
O(5) C(62) C(61) 110(4) ? ? ? yes

loop_
_geom_bond_atom_site_label_1
_geom_bond_atom_site_label_2
_geom_bond_distance
_geom_bond_site_symmetry_1
_geom_bond_site_symmetry_2
_geom_bond_publ_flag
Ti(1) S(1) 2.321(6) ? ? yes
Ti(1) O(1) 1.84(1) ? ? yes
Ti(1) O(2) 1.80(1) ? ? yes
Ti(1) C(1) 2.34(2) ? ? yes
Ti(1) C(2) 2.35(2) ? ? yes
Ti(1) C(3) 2.40(2) ? ? yes
Ti(1) C(4) 2.39(2) ? ? yes
Ti(1) C(5) 2.38(2) ? ? yes
Ti(2) S(1) 2.318(5) ? ? yes
Ti(2) O(3) 1.80(1) ? ? yes
Ti(2) O(4) 1.81(1) ? ? yes
Ti(2) C(30) 2.39(2) ? ? yes
Ti(2) C(31) 2.41(2) ? ? yes
Ti(2) C(32) 2.40(2) ? ? yes
Ti(2) C(33) 2.38(2) ? ? yes
Ti(2) C(34) 2.37(2) ? ? yes
O(1) C(6) 1.36(2) ? ? yes
O(2) C(18) 1.34(2) ? ? yes
O(3) C(35) 1.35(2) ? ? yes
O(4) C(47) 1.38(2) ? ? yes
O(5) C(59) 1.58(5) ? ? yes
O(5) C(62) 1.52(5) ? ? yes
C(1) C(2) 1.37(2) ? ? yes
C(1) C(5) 1.43(2) ? ? yes
C(2) C(3) 1.40(2) ? ? yes
C(3) C(4) 1.35(2) ? ? yes
C(4) C(5) 1.39(2) ? ? yes
C(6) C(7) 1.39(2) ? ? yes
C(6) C(11) 1.42(2) ? ? yes
C(7) C(8) 1.43(2) ? ? yes
C(7) C(12) 1.49(2) ? ? yes
C(8) C(9) 1.34(3) ? ? yes
C(9) C(10) 1.35(3) ? ? yes
C(10) C(11) 1.43(3) ? ? yes
C(11) C(15) 1.48(2) ? ? yes
C(12) C(13) 1.53(2) ? ? yes
C(12) C(14) 1.53(2) ? ? yes
C(15) C(16) 1.45(3) ? ? yes
C(15) C(17) 1.55(3) ? ? yes
C(18) C(19) 1.46(2) ? ? yes
C(18) C(23) 1.39(2) ? ? yes
C(19) C(20) 1.40(3) ? ? yes
C(19) C(24) 1.52(2) ? ? yes
C(20) C(21) 1.39(4) ? ? yes
C(21) C(22) 1.38(3) ? ? yes
C(22) C(23) 1.41(3) ? ? yes
C(23) C(27) 1.50(2) ? ? yes
C(24) C(25) 1.56(3) ? ? yes
C(24) C(26) 1.49(3) ? ? yes
C(27) C(28) 1.53(3) ? ? yes
C(27) C(29) 1.51(3) ? ? yes
C(30) C(31) 1.41(2) ? ? yes
C(30) C(34) 1.39(2) ? ? yes
C(31) C(32) 1.36(2) ? ? yes
C(32) C(33) 1.38(2) ? ? yes
C(33) C(34) 1.36(2) ? ? yes
C(35) C(36) 1.40(2) ? ? yes
C(35) C(40) 1.43(2) ? ? yes
C(36) C(37) 1.40(2) ? ? yes
C(36) C(41) 1.51(2) ? ? yes
C(37) C(38) 1.36(2) ? ? yes
C(38) C(39) 1.34(2) ? ? yes
C(39) C(40) 1.38(2) ? ? yes
C(40) C(44) 1.48(2) ? ? yes
C(41) C(42) 1.51(3) ? ? yes
C(41) C(43) 1.49(3) ? ? yes
C(44) C(45) 1.52(3) ? ? yes
C(44) C(46) 1.56(2) ? ? yes
C(47) C(48) 1.42(2) ? ? yes
C(47) C(52) 1.37(2) ? ? yes
C(48) C(49) 1.42(3) ? ? yes
C(48) C(53) 1.55(2) ? ? yes
C(49) C(50) 1.32(3) ? ? yes
C(50) C(51) 1.36(2) ? ? yes
C(51) C(52) 1.39(2) ? ? yes
C(52) C(56) 1.51(2) ? ? yes
C(53) C(54) 1.51(3) ? ? yes
C(53) C(55) 1.44(4) ? ? yes
C(56) C(57) 1.53(2) ? ? yes
C(56) C(58) 1.49(2) ? ? yes
C(59) C(60) 1.48(5) ? ? yes
C(60) C(61) 1.26(5) ? ? yes
C(61) C(62) 1.41(5) ? ? yes
